data_7104515
loop_
_publ_author_name
'Falvello, Larry R'
'Llusar, Rosa'
'Triguero, Sonia'
'Vicent, Cristian'

_publ_section_title
;
 A three-dimensional adamantane-like nanoscopic cage built from four
 iodide-bridged triangular Mo3S7 cluster units.
;
_journal_issue 23
_journal_name_full 'Chemical communications (Cambridge, England)'
_journal_page_first 3440
_journal_page_last 3442
_journal_paper_doi 10.1039/b823223g
_journal_volume 34
_journal_year 2009
_chemical_formula_moiety 'C18 Cl12 Mo3 O6 S7, 2(C24 H20 P), C H2 Cl2'
_chemical_formula_sum 'C67 H42 Cl14 Mo3 O6 P2 S7'
_chemical_formula_weight 2013.49
_chemical_name_systematic
;
?
;
_space_group_IT_number 14
_symmetry_cell_setting monoclinic
_symmetry_Int_Tables_number 14
_symmetry_space_group_name_Hall '-P 2ybc'
_symmetry_space_group_name_H-M 'P 1 21/c 1'
_atom_sites_solution_hydrogens geom
_atom_sites_solution_primary direct
_atom_sites_solution_secondary difmap
_audit_creation_method SHELXL-97
_cell_angle_alpha 90.00
_cell_angle_beta 99.27(3)
_cell_angle_gamma 90.00
_cell_formula_units_Z 4
_cell_length_a 20.565(4)
_cell_length_b 25.840(5)
_cell_length_c 14.510(3)
_cell_measurement_reflns_used 996
_cell_measurement_temperature 293(2)
_cell_measurement_theta_max 21.65
_cell_measurement_theta_min 2.55
_cell_volume 7610(3)
_computing_cell_refinement 'Bruker SMART'
_computing_data_collection 'Bruker SMART'
_computing_data_reduction 'Bruker SHELXTL'
_computing_molecular_graphics 'Bruker SHELXTL'
_computing_publication_material 'Bruker SHELXTL'
_computing_structure_refinement 'SHELXL-97 (Sheldrick, 1997)'
_computing_structure_solution 'SHELXS-97 (Sheldrick, 1990)'
_diffrn_ambient_temperature 293(2)
_diffrn_measured_fraction_theta_full 0.996
_diffrn_measured_fraction_theta_max 0.996
_diffrn_measurement_device_type 'CCD area detector'
_diffrn_measurement_method 'phi and omega scans'
_diffrn_radiation_monochromator graphite
_diffrn_radiation_source 'fine-focus sealed tube'
_diffrn_radiation_type MoK\a
_diffrn_radiation_wavelength 0.71073
_diffrn_reflns_av_R_equivalents 0.1044
_diffrn_reflns_av_sigmaI/netI 0.1201
_diffrn_reflns_limit_h_max 24
_diffrn_reflns_limit_h_min -24
_diffrn_reflns_limit_k_max 18
_diffrn_reflns_limit_k_min -30
_diffrn_reflns_limit_l_max 16
_diffrn_reflns_limit_l_min -17
_diffrn_reflns_number 42587
_diffrn_reflns_theta_full 25.00
_diffrn_reflns_theta_max 25.00
_diffrn_reflns_theta_min 1.00
_exptl_absorpt_coefficient_mu 1.263
_exptl_absorpt_correction_T_max 1.00000
_exptl_absorpt_correction_T_min 0.83418
_exptl_absorpt_correction_type multi-scan
_exptl_absorpt_process_details 'Bruker SADABS'
_exptl_crystal_colour red
_exptl_crystal_density_diffrn 1.757
_exptl_crystal_density_method 'not measured'
_exptl_crystal_description prism
_exptl_crystal_F_000 3992
_exptl_crystal_size_max 0.20
_exptl_crystal_size_mid 0.15
_exptl_crystal_size_min 0.13
_refine_diff_density_max 2.145
_refine_diff_density_min -1.178
_refine_diff_density_rms 0.140
_refine_ls_extinction_method none
_refine_ls_goodness_of_fit_ref 1.034
_refine_ls_hydrogen_treatment constr
_refine_ls_matrix_type full
_refine_ls_number_parameters 889
_refine_ls_number_reflns 13370
_refine_ls_number_restraints 0
_refine_ls_restrained_S_all 1.034
_refine_ls_R_factor_all 0.1339
_refine_ls_R_factor_gt 0.0633
_refine_ls_shift/su_max 0.001
_refine_ls_shift/su_mean 0.000
_refine_ls_structure_factor_coef Fsqd
_refine_ls_weighting_details 'calc w=1/[\s^2^(Fo^2^)+(0.0896P)^2^+0.0000P] where P=(Fo^2^+2Fc^2^)/3'
_refine_ls_weighting_scheme calc
_refine_ls_wR_factor_gt 0.1492
_refine_ls_wR_factor_ref 0.1857
_reflns_number_gt 7461
_reflns_number_total 13370
_reflns_threshold_expression >2sigma(I)
_cod_data_source_file b823223g.txt
_cod_data_source_block (PPh4)2[1]
_cod_depositor_comments
;
The following automatic conversions were performed:
'_symmetry_cell_setting' value 'Monoclinic' changed to 'monoclinic'
according to '/home/saulius/struct/CIF-dictionaries/cif_core.dic'
dictionary named 'cif_core.dic' version 2.4.1 from 2010-06-29.

Automatic conversion script
Id: cif_fix_enum 1527 2010-12-29 10:47:43Z saulius 
;
_cod_original_sg_symbol_H-M 'P 21/c'
_cod_database_code 7104515

loop_
_symmetry_equiv_pos_as_xyz
'x, y, z'
'-x, y+1/2, -z+1/2'
'-x, -y, -z'
'x, -y-1/2, z-1/2'

loop_
_atom_site_label
_atom_site_type_symbol
_atom_site_fract_x
_atom_site_fract_y
_atom_site_fract_z
_atom_site_U_iso_or_equiv
_atom_site_adp_type
_atom_site_occupancy
_atom_site_symmetry_multiplicity
_atom_site_calc_flag
_atom_site_refinement_flags
_atom_site_disorder_assembly
_atom_site_disorder_group
Mo1 Mo 0.21865(4) 0.51045(3) 0.77176(5) 0.0329(2) Uani 1 1 d . . .
Mo2 Mo 0.31163(4) 0.58800(3) 0.79338(5) 0.0317(2) Uani 1 1 d . . .
Mo3 Mo 0.23526(3) 0.57106(3) 0.93068(5) 0.0305(2) Uani 1 1 d . . .
S1 S 0.31395(10) 0.51291(9) 0.88693(15) 0.0331(5) Uani 1 1 d . . .
S2 S 0.22174(11) 0.58096(10) 0.66454(16) 0.0421(6) Uani 1 1 d . . .
S3 S 0.29294(12) 0.52844(10) 0.65413(16) 0.0434(6) Uani 1 1 d . . .
S4 S 0.13389(11) 0.56143(9) 0.82446(16) 0.0400(6) Uani 1 1 d . . .
S5 S 0.15507(11) 0.49736(9) 0.90433(17) 0.0410(6) Uani 1 1 d . . .
S6 S 0.24225(11) 0.65205(9) 0.85023(16) 0.0400(6) Uani 1 1 d . . .
S7 S 0.32505(11) 0.63887(9) 0.94371(17) 0.0418(6) Uani 1 1 d . . .
Cl1 Cl 0.27673(15) 0.32155(11) 0.7524(2) 0.0667(8) Uani 1 1 d . . .
Cl2 Cl 0.17985(19) 0.26222(12) 0.5974(2) 0.0863(11) Uani 1 1 d . . .
Cl3 Cl 0.05853(18) 0.31963(15) 0.4881(2) 0.0985(12) Uani 1 1 d . . .
Cl4 Cl 0.03763(15) 0.43787(14) 0.5251(2) 0.0788(10) Uani 1 1 d . . .
Cl5 Cl 0.08249(13) 0.65717(10) 1.12741(19) 0.0575(7) Uani 1 1 d . . .
Cl6 Cl 0.10770(13) 0.61694(11) 1.33538(18) 0.0597(7) Uani 1 1 d . . .
Cl7 Cl 0.22082(15) 0.53812(11) 1.39820(17) 0.0610(7) Uani 1 1 d . . .
Cl8 Cl 0.30940(12) 0.49992(10) 1.25298(17) 0.0511(6) Uani 1 1 d . . .
Cl9 Cl 0.55495(11) 0.55466(9) 0.82786(18) 0.0494(6) Uani 1 1 d . . .
Cl10 Cl 0.63086(12) 0.64148(10) 0.73685(19) 0.0555(7) Uani 1 1 d . . .
Cl11 Cl 0.55278(14) 0.73238(10) 0.63055(19) 0.0617(8) Uani 1 1 d . . .
Cl12 Cl 0.39896(13) 0.73851(10) 0.62056(19) 0.0567(7) Uani 1 1 d . . .
O1 O 0.2418(3) 0.4332(2) 0.7675(4) 0.0428(16) Uani 1 1 d . . .
O2 O 0.1422(3) 0.4815(3) 0.6708(4) 0.0453(16) Uani 1 1 d . . .
O3 O 0.4114(3) 0.5744(2) 0.8086(4) 0.0364(14) Uani 1 1 d . . .
O4 O 0.3445(3) 0.6498(2) 0.7179(4) 0.0407(15) Uani 1 1 d . . .
O5 O 0.1749(3) 0.6114(2) 1.0116(4) 0.0407(15) Uani 1 1 d . . .
O6 O 0.2686(3) 0.5439(2) 1.0629(4) 0.0371(15) Uani 1 1 d . . .
C1 C 0.2015(5) 0.4051(4) 0.7053(6) 0.040(2) Uani 1 1 d . . .
C2 C 0.2094(5) 0.3536(4) 0.6876(7) 0.048(3) Uani 1 1 d . . .
C3 C 0.1642(7) 0.3268(4) 0.6206(8) 0.065(3) Uani 1 1 d . . .
C4 C 0.1106(6) 0.3526(5) 0.5718(9) 0.069(3) Uani 1 1 d . . .
C5 C 0.1032(5) 0.4050(5) 0.5879(7) 0.056(3) Uani 1 1 d . . .
C6 C 0.1471(5) 0.4323(4) 0.6534(6) 0.045(2) Uani 1 1 d . . .
C7 C 0.1841(4) 0.5967(3) 1.1008(6) 0.037(2) Uani 1 1 d . . .
C8 C 0.1453(4) 0.6148(3) 1.1642(6) 0.037(2) Uani 1 1 d . . .
C9 C 0.1555(4) 0.5960(3) 1.2555(6) 0.038(2) Uani 1 1 d . . .
C10 C 0.2057(4) 0.5604(3) 1.2838(6) 0.038(2) Uani 1 1 d . . .
C11 C 0.2453(4) 0.5435(3) 1.2208(6) 0.038(2) Uani 1 1 d . . .
C12 C 0.2343(4) 0.5596(3) 1.1280(6) 0.035(2) Uani 1 1 d . . .
C13 C 0.4090(5) 0.6502(3) 0.7184(6) 0.036(2) Uani 1 1 d . . .
C14 C 0.4431(5) 0.6878(3) 0.6770(6) 0.040(2) Uani 1 1 d . . .
C15 C 0.5112(5) 0.6851(4) 0.6809(6) 0.041(2) Uani 1 1 d . . .
C16 C 0.5462(4) 0.6435(4) 0.7292(7) 0.041(2) Uani 1 1 d . . .
C17 C 0.5117(4) 0.6061(3) 0.7706(6) 0.034(2) Uani 1 1 d . . .
C18 C 0.4451(4) 0.6091(3) 0.7665(6) 0.035(2) Uani 1 1 d . . .
P100 P 0.47865(12) 0.63935(10) 0.33244(17) 0.0402(6) Uani 1 1 d . . .
C100 C 0.3963(5) 0.6450(4) 0.3575(7) 0.044(2) Uani 1 1 d . . .
C101 C 0.3473(5) 0.6684(4) 0.2948(9) 0.068(3) Uani 1 1 d . . .
H101 H 0.3549 0.6768 0.2351 0.082 Uiso 1 1 calc R . .
C102 C 0.2873(6) 0.6792(5) 0.3209(11) 0.079(4) Uani 1 1 d . . .
H102 H 0.2545 0.6952 0.2789 0.095 Uiso 1 1 calc R . .
C103 C 0.2757(7) 0.6667(5) 0.4072(10) 0.081(4) Uani 1 1 d . . .
H103 H 0.2349 0.6739 0.4242 0.097 Uiso 1 1 calc R . .
C104 C 0.3238(6) 0.6436(5) 0.4695(8) 0.072(4) Uani 1 1 d . . .
H104 H 0.3156 0.6353 0.5289 0.086 Uiso 1 1 calc R . .
C105 C 0.3843(5) 0.6326(4) 0.4451(7) 0.051(3) Uani 1 1 d . . .
H105 H 0.4169 0.6168 0.4877 0.062 Uiso 1 1 calc R . .
C106 C 0.4774(5) 0.6210(4) 0.2125(6) 0.041(2) Uani 1 1 d . . .
C107 C 0.5330(5) 0.6278(4) 0.1717(7) 0.058(3) Uani 1 1 d . . .
H107 H 0.5676 0.6481 0.2007 0.070 Uiso 1 1 calc R . .
C108 C 0.5367(7) 0.6040(5) 0.0874(8) 0.077(4) Uani 1 1 d . . .
H108 H 0.5745 0.6077 0.0604 0.092 Uiso 1 1 calc R . .
C109 C 0.4852(7) 0.5752(5) 0.0433(8) 0.072(4) Uani 1 1 d . . .
H109 H 0.4876 0.5602 -0.0143 0.086 Uiso 1 1 calc R . .
C110 C 0.4306(6) 0.5682(4) 0.0835(7) 0.058(3) Uani 1 1 d . . .
H110 H 0.3962 0.5478 0.0542 0.069 Uiso 1 1 calc R . .
C111 C 0.4264(5) 0.5914(4) 0.1675(7) 0.048(3) Uani 1 1 d . . .
H111 H 0.3886 0.5870 0.1943 0.057 Uiso 1 1 calc R . .
C112 C 0.5200(5) 0.6997(3) 0.3647(6) 0.040(2) Uani 1 1 d . . .
C113 C 0.4837(5) 0.7431(4) 0.3864(7) 0.048(3) Uani 1 1 d . . .
H113 H 0.4382 0.7414 0.3822 0.058 Uiso 1 1 calc R . .
C114 C 0.5172(6) 0.7878(4) 0.4139(7) 0.055(3) Uani 1 1 d . . .
H114 H 0.4940 0.8169 0.4278 0.066 Uiso 1 1 calc R . .
C115 C 0.5848(7) 0.7901(4) 0.4212(8) 0.067(3) Uani 1 1 d . . .
H115 H 0.6066 0.8206 0.4415 0.080 Uiso 1 1 calc R . .
C116 C 0.6204(6) 0.7481(5) 0.3990(8) 0.065(3) Uani 1 1 d . . .
H116 H 0.6659 0.7503 0.4022 0.078 Uiso 1 1 calc R . .
C117 C 0.5880(5) 0.7030(4) 0.3719(7) 0.056(3) Uani 1 1 d . . .
H117 H 0.6118 0.6742 0.3582 0.067 Uiso 1 1 calc R . .
C118 C 0.5234(4) 0.5884(3) 0.4013(6) 0.038(2) Uani 1 1 d . . .
C119 C 0.5572(5) 0.5981(4) 0.4892(6) 0.049(3) Uani 1 1 d . . .
H119 H 0.5575 0.6311 0.5148 0.059 Uiso 1 1 calc R . .
C120 C 0.5908(5) 0.5578(4) 0.5391(7) 0.050(3) Uani 1 1 d . . .
H120 H 0.6116 0.5638 0.5999 0.060 Uiso 1 1 calc R . .
C121 C 0.5940(5) 0.5102(4) 0.5024(7) 0.052(3) Uani 1 1 d . . .
H121 H 0.6189 0.4844 0.5360 0.062 Uiso 1 1 calc R . .
C122 C 0.5599(5) 0.5001(4) 0.4137(7) 0.051(3) Uani 1 1 d . . .
H122 H 0.5605 0.4670 0.3890 0.061 Uiso 1 1 calc R . .
C123 C 0.5247(4) 0.5393(4) 0.3613(7) 0.042(2) Uani 1 1 d . . .
H123 H 0.5026 0.5329 0.3012 0.051 Uiso 1 1 calc R . .
P200 P 0.11124(12) 0.37602(10) 0.19942(17) 0.0400(6) Uani 1 1 d . . .
C200 C 0.0470(5) 0.3281(4) 0.1882(7) 0.050(3) Uani 1 1 d . . .
C201 C -0.0114(5) 0.3383(4) 0.1274(7) 0.051(3) Uani 1 1 d . . .
H201 H -0.0167 0.3694 0.0948 0.061 Uiso 1 1 calc R . .
C202 C -0.0607(5) 0.3025(5) 0.1161(8) 0.065(3) Uani 1 1 d . . .
H202 H -0.0998 0.3097 0.0762 0.078 Uiso 1 1 calc R . .
C203 C -0.0540(7) 0.2565(5) 0.1618(10) 0.083(4) Uani 1 1 d . . .
H203 H -0.0880 0.2324 0.1524 0.100 Uiso 1 1 calc R . .
C204 C 0.0039(7) 0.2451(5) 0.2229(10) 0.086(4) Uani 1 1 d . . .
H204 H 0.0084 0.2136 0.2540 0.103 Uiso 1 1 calc R . .
C205 C 0.0535(5) 0.2802(4) 0.2369(8) 0.064(3) Uani 1 1 d . . .
H205 H 0.0918 0.2729 0.2784 0.077 Uiso 1 1 calc R . .
C206 C 0.1563(5) 0.3738(4) 0.1034(7) 0.043(2) Uani 1 1 d . . .
C207 C 0.1316(6) 0.3513(4) 0.0190(7) 0.054(3) Uani 1 1 d . . .
H207 H 0.0911 0.3345 0.0108 0.065 Uiso 1 1 calc R . .
C208 C 0.1670(7) 0.3538(5) -0.0516(9) 0.078(4) Uani 1 1 d . . .
H208 H 0.1504 0.3385 -0.1085 0.094 Uiso 1 1 calc R . .
C209 C 0.2261(7) 0.3783(5) -0.0415(9) 0.074(4) Uani 1 1 d . . .
H209 H 0.2498 0.3794 -0.0910 0.089 Uiso 1 1 calc R . .
C210 C 0.2505(6) 0.4010(5) 0.0401(10) 0.080(4) Uani 1 1 d . . .
H210 H 0.2907 0.4182 0.0466 0.095 Uiso 1 1 calc R . .
C211 C 0.2164(5) 0.3991(4) 0.1140(8) 0.058(3) Uani 1 1 d . . .
H211 H 0.2335 0.4146 0.1706 0.070 Uiso 1 1 calc R . .
C212 C 0.1698(5) 0.3682(4) 0.3043(7) 0.048(3) Uani 1 1 d . . .
C213 C 0.2077(5) 0.3226(5) 0.3141(8) 0.062(3) Uani 1 1 d . . .
H213 H 0.2017 0.2974 0.2678 0.074 Uiso 1 1 calc R . .
C214 C 0.2537(5) 0.3159(6) 0.3929(9) 0.077(4) Uani 1 1 d . . .
H214 H 0.2779 0.2853 0.4014 0.092 Uiso 1 1 calc R . .
C215 C 0.2642(5) 0.3548(6) 0.4605(8) 0.071(4) Uani 1 1 d . . .
H215 H 0.2968 0.3507 0.5124 0.085 Uiso 1 1 calc R . .
C216 C 0.2268(6) 0.3988(6) 0.4508(8) 0.070(4) Uani 1 1 d . . .
H216 H 0.2328 0.4242 0.4968 0.084 Uiso 1 1 calc R . .
C217 C 0.1798(5) 0.4051(4) 0.3717(7) 0.053(3) Uani 1 1 d . . .
H217 H 0.1547 0.4352 0.3646 0.063 Uiso 1 1 calc R . .
C218 C 0.0716(4) 0.4377(4) 0.1981(6) 0.042(2) Uani 1 1 d . . .
C219 C 0.0352(5) 0.4500(4) 0.2682(8) 0.054(3) Uani 1 1 d . . .
H219 H 0.0324 0.4267 0.3162 0.065 Uiso 1 1 calc R . .
C220 C 0.0037(5) 0.4968(6) 0.2654(11) 0.078(4) Uani 1 1 d . . .
H220 H -0.0199 0.5054 0.3129 0.094 Uiso 1 1 calc R . .
C221 C 0.0060(6) 0.5313(6) 0.1940(13) 0.092(5) Uani 1 1 d . . .
H221 H -0.0164 0.5626 0.1929 0.110 Uiso 1 1 calc R . .
C222 C 0.0415(6) 0.5196(4) 0.1243(11) 0.072(4) Uani 1 1 d . . .
H222 H 0.0433 0.5431 0.0761 0.086 Uiso 1 1 calc R . .
C223 C 0.0736(5) 0.4741(4) 0.1259(8) 0.055(3) Uani 1 1 d . . .
H223 H 0.0976 0.4665 0.0784 0.066 Uiso 1 1 calc R . .
C30 C 0.1985(3) 0.7819(3) 0.1101(8) 0.094(5) Uani 1 1 d G . .
H30A H 0.2280 0.7801 0.1706 0.112 Uiso 1 1 d G . .
H30B H 0.2154 0.8091 0.0721 0.112 Uiso 1 1 d G . .
Cl30 Cl 0.2228(3) 0.7290(2) 0.0615(5) 0.179(2) Uani 1 1 d G . .
Cl31 Cl 0.1312(3) 0.8066(3) 0.1276(8) 0.363(7) Uani 1 1 d G . .

loop_
_atom_site_aniso_label
_atom_site_aniso_U_11
_atom_site_aniso_U_22
_atom_site_aniso_U_33
_atom_site_aniso_U_23
_atom_site_aniso_U_13
_atom_site_aniso_U_12
Mo1 0.0339(4) 0.0393(5) 0.0261(4) -0.0034(4) 0.0064(3) 0.0028(4)
Mo2 0.0316(4) 0.0363(5) 0.0282(4) 0.0023(3) 0.0079(3) 0.0049(3)
Mo3 0.0311(4) 0.0374(5) 0.0236(4) -0.0002(3) 0.0060(3) 0.0059(3)
S1 0.0322(12) 0.0378(13) 0.0295(13) 0.0019(10) 0.0054(10) 0.0059(10)
S2 0.0440(14) 0.0532(16) 0.0290(13) 0.0044(11) 0.0052(11) 0.0074(12)
S3 0.0498(15) 0.0522(15) 0.0306(14) -0.0014(11) 0.0136(11) 0.0048(12)
S4 0.0328(12) 0.0503(15) 0.0368(14) -0.0032(11) 0.0047(10) 0.0076(11)
S5 0.0383(13) 0.0479(15) 0.0392(14) 0.0012(11) 0.0133(11) 0.0007(11)
S6 0.0444(14) 0.0408(14) 0.0351(14) 0.0040(11) 0.0078(11) 0.0102(11)
S7 0.0418(14) 0.0436(14) 0.0393(15) -0.0051(11) 0.0044(11) 0.0006(11)
Cl1 0.085(2) 0.0480(16) 0.070(2) -0.0048(14) 0.0204(16) 0.0064(15)
Cl2 0.134(3) 0.0521(18) 0.078(2) -0.0177(16) 0.035(2) -0.0254(19)
Cl3 0.112(3) 0.104(3) 0.076(2) -0.037(2) 0.006(2) -0.046(2)
Cl4 0.0679(19) 0.111(3) 0.0515(18) -0.0238(18) -0.0099(15) 0.0009(18)
Cl5 0.0623(17) 0.0567(16) 0.0583(17) 0.0013(13) 0.0240(14) 0.0234(13)
Cl6 0.0713(18) 0.0712(18) 0.0436(16) -0.0129(14) 0.0306(14) 0.0052(15)
Cl7 0.089(2) 0.0652(18) 0.0299(14) 0.0033(13) 0.0128(13) 0.0013(15)
Cl8 0.0577(16) 0.0544(16) 0.0390(14) 0.0099(12) 0.0015(12) 0.0154(12)
Cl9 0.0424(14) 0.0479(15) 0.0593(17) 0.0071(12) 0.0122(12) 0.0120(11)
Cl10 0.0409(14) 0.0675(18) 0.0619(18) -0.0068(14) 0.0194(13) -0.0082(12)
Cl11 0.0763(19) 0.0558(17) 0.0563(18) 0.0075(14) 0.0202(15) -0.0212(14)
Cl12 0.0728(18) 0.0415(15) 0.0569(17) 0.0130(13) 0.0131(14) 0.0075(13)
O1 0.050(4) 0.042(4) 0.037(4) -0.006(3) 0.007(3) 0.004(3)
O2 0.035(4) 0.059(5) 0.040(4) -0.010(3) 0.000(3) 0.003(3)
O3 0.033(3) 0.036(3) 0.043(4) 0.012(3) 0.012(3) 0.003(3)
O4 0.036(4) 0.045(4) 0.042(4) 0.010(3) 0.008(3) 0.006(3)
O5 0.040(4) 0.055(4) 0.029(4) 0.004(3) 0.010(3) 0.016(3)
O6 0.040(3) 0.046(4) 0.027(3) 0.004(3) 0.009(3) 0.016(3)
C1 0.053(6) 0.041(6) 0.028(5) -0.003(4) 0.017(5) -0.009(5)
C2 0.061(7) 0.047(6) 0.040(6) -0.004(5) 0.020(5) -0.007(5)
C3 0.114(10) 0.045(7) 0.044(7) -0.019(6) 0.039(7) -0.019(7)
C4 0.076(9) 0.076(9) 0.058(8) -0.009(7) 0.014(7) -0.030(7)
C5 0.053(7) 0.082(9) 0.033(6) -0.012(6) 0.007(5) -0.009(6)
C6 0.049(6) 0.061(7) 0.029(5) -0.003(5) 0.016(5) -0.002(5)
C7 0.037(5) 0.032(5) 0.038(6) -0.004(4) -0.004(4) 0.001(4)
C8 0.038(5) 0.040(5) 0.035(6) -0.007(4) 0.012(4) 0.009(4)
C9 0.047(6) 0.036(5) 0.037(6) -0.015(4) 0.021(5) -0.003(4)
C10 0.052(6) 0.043(6) 0.022(5) -0.007(4) 0.015(4) -0.005(5)
C11 0.054(6) 0.036(5) 0.023(5) 0.002(4) 0.004(4) 0.003(4)
C12 0.036(5) 0.039(5) 0.029(5) -0.004(4) 0.002(4) 0.006(4)
C13 0.050(6) 0.037(5) 0.024(5) -0.001(4) 0.010(4) 0.003(4)
C14 0.057(6) 0.041(6) 0.026(5) 0.002(4) 0.016(5) 0.001(5)
C15 0.053(6) 0.041(6) 0.033(5) -0.009(5) 0.017(5) -0.018(5)
C16 0.036(5) 0.046(6) 0.044(6) -0.012(5) 0.019(5) -0.011(5)
C17 0.035(5) 0.039(5) 0.030(5) -0.007(4) 0.010(4) -0.003(4)
C18 0.040(5) 0.040(5) 0.027(5) -0.011(4) 0.015(4) -0.001(4)
P100 0.0477(15) 0.0432(15) 0.0285(14) 0.0001(11) 0.0024(11) -0.0020(12)
C100 0.048(6) 0.040(6) 0.042(6) 0.001(5) 0.006(5) 0.003(5)
C101 0.059(8) 0.072(8) 0.073(9) 0.014(7) 0.009(6) -0.006(6)
C102 0.045(7) 0.089(10) 0.098(11) 0.000(8) -0.003(7) 0.009(6)
C103 0.076(9) 0.103(11) 0.066(9) -0.030(8) 0.018(8) -0.004(8)
C104 0.078(9) 0.098(10) 0.043(7) -0.017(7) 0.021(7) -0.022(8)
C105 0.057(7) 0.052(7) 0.046(7) -0.001(5) 0.012(5) -0.004(5)
C106 0.049(6) 0.042(6) 0.031(5) 0.003(4) 0.003(5) -0.002(5)
C107 0.065(7) 0.067(8) 0.047(7) -0.007(6) 0.019(6) -0.025(6)
C108 0.107(10) 0.086(9) 0.049(8) 0.000(7) 0.048(8) -0.012(8)
C109 0.105(11) 0.073(9) 0.035(7) -0.002(6) 0.004(7) 0.010(8)
C110 0.070(8) 0.063(7) 0.030(6) 0.005(5) -0.020(6) 0.009(6)
C111 0.043(6) 0.058(7) 0.040(6) 0.003(5) -0.003(5) -0.002(5)
C112 0.053(6) 0.036(5) 0.030(5) 0.006(4) 0.003(4) 0.003(5)
C113 0.054(6) 0.047(6) 0.040(6) 0.010(5) -0.002(5) 0.009(5)
C114 0.092(9) 0.038(6) 0.032(6) 0.013(5) 0.000(6) -0.001(6)
C115 0.099(10) 0.050(7) 0.049(7) 0.000(6) 0.000(7) -0.034(7)
C116 0.071(8) 0.069(9) 0.052(7) 0.013(6) 0.004(6) -0.012(7)
C117 0.072(8) 0.048(7) 0.047(7) -0.003(5) 0.008(6) -0.001(6)
C118 0.049(6) 0.030(5) 0.035(5) -0.004(4) 0.002(4) 0.007(4)
C119 0.068(7) 0.045(6) 0.029(6) -0.008(5) -0.009(5) 0.018(5)
C120 0.070(7) 0.043(6) 0.036(6) -0.008(5) 0.004(5) 0.002(5)
C121 0.047(6) 0.049(7) 0.058(7) 0.007(6) 0.003(5) 0.008(5)
C122 0.053(6) 0.048(6) 0.052(7) -0.014(5) 0.009(5) 0.002(5)
C123 0.044(6) 0.046(6) 0.033(6) -0.001(5) -0.004(4) -0.001(5)
P200 0.0393(14) 0.0490(16) 0.0328(14) 0.0041(12) 0.0087(11) -0.0033(12)
C200 0.038(6) 0.055(7) 0.061(7) -0.001(6) 0.014(5) -0.010(5)
C201 0.045(6) 0.053(7) 0.053(7) 0.001(5) 0.001(5) -0.014(5)
C202 0.059(7) 0.073(9) 0.060(8) -0.017(7) -0.002(6) -0.016(6)
C203 0.081(10) 0.060(9) 0.108(12) 0.009(8) 0.012(8) -0.033(7)
C204 0.093(10) 0.067(9) 0.097(11) 0.029(8) 0.017(9) -0.035(8)
C205 0.055(7) 0.067(8) 0.065(8) 0.029(6) -0.005(6) -0.010(6)
C206 0.046(6) 0.047(6) 0.038(6) 0.014(5) 0.014(5) 0.006(5)
C207 0.085(8) 0.041(6) 0.036(6) 0.002(5) 0.011(6) -0.009(5)
C208 0.110(11) 0.074(9) 0.053(8) -0.009(7) 0.022(8) -0.010(8)
C209 0.112(11) 0.075(9) 0.043(8) 0.013(7) 0.035(8) 0.034(8)
C210 0.074(9) 0.077(9) 0.100(11) 0.037(8) 0.051(8) 0.002(7)
C211 0.052(7) 0.078(8) 0.048(7) 0.015(6) 0.015(5) -0.008(6)
C212 0.042(6) 0.064(7) 0.041(6) 0.014(6) 0.014(5) -0.009(5)
C213 0.048(6) 0.090(9) 0.047(7) 0.019(6) 0.007(5) 0.008(6)
C214 0.049(7) 0.102(11) 0.075(9) 0.020(9) 0.001(7) 0.013(7)
C215 0.041(7) 0.123(12) 0.047(8) 0.025(8) 0.001(6) -0.011(7)
C216 0.057(7) 0.115(11) 0.037(7) 0.004(7) 0.003(6) -0.029(8)
C217 0.047(6) 0.064(7) 0.044(7) 0.006(6) -0.001(5) -0.010(5)
C218 0.032(5) 0.056(6) 0.037(6) -0.011(5) 0.007(4) -0.010(5)
C219 0.046(6) 0.062(7) 0.055(7) -0.015(6) 0.011(5) -0.005(5)
C220 0.043(7) 0.098(11) 0.091(11) -0.052(9) 0.003(7) -0.012(7)
C221 0.047(8) 0.069(10) 0.149(16) -0.031(11) -0.017(9) -0.002(7)
C222 0.061(8) 0.033(7) 0.112(12) -0.002(7) -0.015(8) -0.001(6)
C223 0.055(7) 0.055(7) 0.055(7) -0.001(6) 0.007(5) -0.003(5)
C30 0.091(10) 0.070(9) 0.139(14) -0.023(9) 0.078(10) -0.002(8)
Cl30 0.169(5) 0.183(6) 0.189(6) -0.049(5) 0.038(4) -0.063(4)
Cl31 0.249(9) 0.251(10) 0.55(2) 0.010(11) -0.062(11) -0.170(8)

loop_
_atom_type_symbol
_atom_type_description
_atom_type_scat_dispersion_real
_atom_type_scat_dispersion_imag
_atom_type_scat_source
C C 0.0033 0.0016 'International Tables Vol C Tables 4.2.6.8 and 6.1.1.4'
H H 0.0000 0.0000 'International Tables Vol C Tables 4.2.6.8 and 6.1.1.4'
O O 0.0106 0.0060 'International Tables Vol C Tables 4.2.6.8 and 6.1.1.4'
P P 0.1023 0.0942 'International Tables Vol C Tables 4.2.6.8 and 6.1.1.4'
S S 0.1246 0.1234 'International Tables Vol C Tables 4.2.6.8 and 6.1.1.4'
Cl Cl 0.1484 0.1585 'International Tables Vol C Tables 4.2.6.8 and 6.1.1.4'
Mo Mo -1.6832 0.6857 'International Tables Vol C Tables 4.2.6.8 and 6.1.1.4'

loop_
_geom_angle_atom_site_label_1
_geom_angle_atom_site_label_2
_geom_angle_atom_site_label_3
_geom_angle
_geom_angle_site_symmetry_1
_geom_angle_site_symmetry_3
_geom_angle_publ_flag
O1 Mo1 O2 77.6(2) . . ?
O1 Mo1 S1 82.95(18) . . ?
O2 Mo1 S1 160.49(19) . . ?
O1 Mo1 S2 133.32(18) . . ?
O2 Mo1 S2 85.08(19) . . ?
S1 Mo1 S2 109.40(9) . . ?
O1 Mo1 S4 136.46(18) . . ?
O2 Mo1 S4 85.28(18) . . ?
S1 Mo1 S4 108.75(8) . . ?
S2 Mo1 S4 83.50(9) . . ?
O1 Mo1 S3 89.40(18) . . ?
O2 Mo1 S3 93.51(18) . . ?
S1 Mo1 S3 87.11(8) . . ?
S2 Mo1 S3 48.48(8) . . ?
S4 Mo1 S3 131.77(9) . . ?
O1 Mo1 S5 92.54(18) . . ?
O2 Mo1 S5 93.55(18) . . ?
S1 Mo1 S5 86.38(8) . . ?
S2 Mo1 S5 131.90(8) . . ?
S4 Mo1 S5 48.58(8) . . ?
S3 Mo1 S5 172.93(9) . . ?
O1 Mo1 Mo2 123.36(17) . . ?
O2 Mo1 Mo2 139.94(19) . . ?
S1 Mo1 Mo2 54.41(6) . . ?
S2 Mo1 Mo2 55.36(7) . . ?
S4 Mo1 Mo2 95.21(7) . . ?
S3 Mo1 Mo2 56.98(6) . . ?
S5 Mo1 Mo2 116.59(7) . . ?
O1 Mo1 Mo3 125.28(17) . . ?
O2 Mo1 Mo3 139.46(17) . . ?
S1 Mo1 Mo3 54.37(6) . . ?
S2 Mo1 Mo3 95.62(7) . . ?
S4 Mo1 Mo3 54.75(6) . . ?
S3 Mo1 Mo3 117.10(7) . . ?
S5 Mo1 Mo3 56.49(6) . . ?
Mo2 Mo1 Mo3 60.13(3) . . ?
O3 Mo2 O4 77.8(2) . . ?
O3 Mo2 S1 82.57(16) . . ?
O4 Mo2 S1 160.31(17) . . ?
O3 Mo2 S2 134.10(18) . . ?
O4 Mo2 S2 85.66(18) . . ?
S1 Mo2 S2 108.96(9) . . ?
O3 Mo2 S6 135.53(18) . . ?
O4 Mo2 S6 85.09(17) . . ?
S1 Mo2 S6 108.95(8) . . ?
S2 Mo2 S6 83.99(8) . . ?
O3 Mo2 S3 90.15(18) . . ?
O4 Mo2 S3 93.82(18) . . ?
S1 Mo2 S3 86.88(8) . . ?
S2 Mo2 S3 48.27(8) . . ?
S6 Mo2 S3 132.08(9) . . ?
O3 Mo2 S7 91.59(18) . . ?
O4 Mo2 S7 93.14(18) . . ?
S1 Mo2 S7 86.67(8) . . ?
S2 Mo2 S7 132.21(8) . . ?
S6 Mo2 S7 48.41(8) . . ?
S3 Mo2 S7 173.04(9) . . ?
O3 Mo2 Mo1 123.39(16) . . ?
O4 Mo2 Mo1 140.09(17) . . ?
S1 Mo2 Mo1 54.37(6) . . ?
S2 Mo2 Mo1 54.96(6) . . ?
S6 Mo2 Mo1 95.74(7) . . ?
S3 Mo2 Mo1 56.67(6) . . ?
S7 Mo2 Mo1 117.06(7) . . ?
O3 Mo2 Mo3 124.62(16) . . ?
O4 Mo2 Mo3 139.58(16) . . ?
S1 Mo2 Mo3 54.35(6) . . ?
S2 Mo2 Mo3 95.34(6) . . ?
S6 Mo2 Mo3 55.02(6) . . ?
S3 Mo2 Mo3 116.77(6) . . ?
S7 Mo2 Mo3 56.97(6) . . ?
Mo1 Mo2 Mo3 60.12(3) . . ?
O6 Mo3 O5 77.7(2) . . ?
O6 Mo3 S1 83.92(16) . . ?
O5 Mo3 S1 161.56(17) . . ?
O6 Mo3 S4 133.60(18) . . ?
O5 Mo3 S4 83.14(17) . . ?
S1 Mo3 S4 108.83(8) . . ?
O6 Mo3 S6 135.37(18) . . ?
O5 Mo3 S6 85.81(18) . . ?
S1 Mo3 S6 108.92(8) . . ?
S4 Mo3 S6 83.82(9) . . ?
O6 Mo3 S5 89.72(18) . . ?
O5 Mo3 S5 91.64(18) . . ?
S1 Mo3 S5 86.46(8) . . ?
S4 Mo3 S5 48.76(8) . . ?
S6 Mo3 S5 132.38(9) . . ?
O6 Mo3 S7 92.13(18) . . ?
O5 Mo3 S7 95.95(18) . . ?
S1 Mo3 S7 86.42(8) . . ?
S4 Mo3 S7 131.94(9) . . ?
S6 Mo3 S7 48.37(8) . . ?
S5 Mo3 S7 172.41(8) . . ?
O6 Mo3 Mo1 124.31(17) . . ?
O5 Mo3 Mo1 137.53(17) . . ?
S1 Mo3 Mo1 54.18(6) . . ?
S4 Mo3 Mo1 55.02(6) . . ?
S6 Mo3 Mo1 95.56(7) . . ?
S5 Mo3 Mo1 56.80(6) . . ?
S7 Mo3 Mo1 116.46(7) . . ?
O6 Mo3 Mo2 125.79(16) . . ?
O5 Mo3 Mo2 140.75(17) . . ?
S1 Mo3 Mo2 54.20(6) . . ?
S4 Mo3 Mo2 95.12(7) . . ?
S6 Mo3 Mo2 55.14(6) . . ?
S5 Mo3 Mo2 116.52(6) . . ?
S7 Mo3 Mo2 56.74(6) . . ?
Mo1 Mo3 Mo2 59.75(3) . . ?
Mo1 S1 Mo2 71.23(7) . . ?
Mo1 S1 Mo3 71.45(6) . . ?
Mo2 S1 Mo3 71.44(7) . . ?
S3 S2 Mo1 68.54(10) . . ?
S3 S2 Mo2 68.58(10) . . ?
Mo1 S2 Mo2 69.68(7) . . ?
S2 S3 Mo1 62.98(9) . . ?
S2 S3 Mo2 63.15(10) . . ?
Mo1 S3 Mo2 66.35(6) . . ?
S5 S4 Mo3 68.46(10) . . ?
S5 S4 Mo1 68.57(9) . . ?
Mo3 S4 Mo1 70.22(7) . . ?
S4 S5 Mo3 62.78(10) . . ?
S4 S5 Mo1 62.84(9) . . ?
Mo3 S5 Mo1 66.71(6) . . ?
S7 S6 Mo3 68.87(10) . . ?
S7 S6 Mo2 68.58(10) . . ?
Mo3 S6 Mo2 69.83(7) . . ?
S6 S7 Mo2 63.01(9) . . ?
S6 S7 Mo3 62.76(9) . . ?
Mo2 S7 Mo3 66.29(7) . . ?
C1 O1 Mo1 115.2(6) . . ?
C6 O2 Mo1 114.1(6) . . ?
C18 O3 Mo2 114.6(5) . . ?
C13 O4 Mo2 114.0(5) . . ?
C7 O5 Mo3 113.2(5) . . ?
C12 O6 Mo3 115.1(5) . . ?
O1 C1 C2 125.1(9) . . ?
O1 C1 C6 115.8(8) . . ?
C2 C1 C6 119.0(9) . . ?
C1 C2 C3 121.4(10) . . ?
C1 C2 Cl1 117.8(8) . . ?
C3 C2 Cl1 120.8(8) . . ?
C4 C3 C2 119.9(10) . . ?
C4 C3 Cl2 121.3(10) . . ?
C2 C3 Cl2 118.8(10) . . ?
C3 C4 C5 118.9(11) . . ?
C3 C4 Cl3 118.7(10) . . ?
C5 C4 Cl3 122.2(11) . . ?
C4 C5 C6 122.2(11) . . ?
C4 C5 Cl4 119.3(9) . . ?
C6 C5 Cl4 118.6(9) . . ?
O2 C6 C5 124.3(10) . . ?
O2 C6 C1 117.2(9) . . ?
C5 C6 C1 118.5(10) . . ?
O5 C7 C8 122.6(8) . . ?
O5 C7 C12 116.5(8) . . ?
C8 C7 C12 120.9(8) . . ?
C7 C8 C9 119.7(8) . . ?
C7 C8 Cl5 119.6(7) . . ?
C9 C8 Cl5 120.6(6) . . ?
C10 C9 C8 120.0(7) . . ?
C10 C9 Cl6 119.0(7) . . ?
C8 C9 Cl6 121.0(7) . . ?
C11 C10 C9 119.9(8) . . ?
C11 C10 Cl7 119.4(7) . . ?
C9 C10 Cl7 120.6(6) . . ?
C10 C11 C12 121.4(8) . . ?
C10 C11 Cl8 121.7(7) . . ?
C12 C11 Cl8 116.8(7) . . ?
O6 C12 C11 125.0(8) . . ?
O6 C12 C7 117.0(8) . . ?
C11 C12 C7 118.0(8) . . ?
O4 C13 C14 125.3(8) . . ?
O4 C13 C18 116.2(8) . . ?
C14 C13 C18 118.5(8) . . ?
C13 C14 C15 121.4(9) . . ?
C13 C14 Cl12 118.2(7) . . ?
C15 C14 Cl12 120.4(7) . . ?
C14 C15 C16 119.0(8) . . ?
C14 C15 Cl11 120.8(8) . . ?
C16 C15 Cl11 120.2(7) . . ?
C17 C16 C15 119.3(8) . . ?
C17 C16 Cl10 121.9(8) . . ?
C15 C16 Cl10 118.8(7) . . ?
C18 C17 C16 121.3(9) . . ?
C18 C17 Cl9 119.8(7) . . ?
C16 C17 Cl9 118.8(7) . . ?
O3 C18 C17 122.2(8) . . ?
O3 C18 C13 117.4(7) . . ?
C17 C18 C13 120.4(8) . . ?
C100 P100 C106 110.5(5) . . ?
C100 P100 C112 107.3(4) . . ?
C106 P100 C112 114.3(4) . . ?
C100 P100 C118 111.1(4) . . ?
C106 P100 C118 105.5(4) . . ?
C112 P100 C118 108.0(4) . . ?
C105 C100 C101 119.5(10) . . ?
C105 C100 P100 119.0(8) . . ?
C101 C100 P100 120.9(8) . . ?
C102 C101 C100 119.8(11) . . ?
C102 C101 H101 120.1 . . ?
C100 C101 H101 120.1 . . ?
C103 C102 C101 120.5(12) . . ?
C103 C102 H102 119.8 . . ?
C101 C102 H102 119.8 . . ?
C102 C103 C104 120.0(12) . . ?
C102 C103 H103 120.0 . . ?
C104 C103 H103 120.0 . . ?
C103 C104 C105 120.6(11) . . ?
C103 C104 H104 119.7 . . ?
C105 C104 H104 119.7 . . ?
C100 C105 C104 119.6(10) . . ?
C100 C105 H105 120.2 . . ?
C104 C105 H105 120.2 . . ?
C111 C106 C107 119.3(9) . . ?
C111 C106 P100 119.7(7) . . ?
C107 C106 P100 119.8(8) . . ?
C106 C107 C108 119.4(10) . . ?
C106 C107 H107 120.3 . . ?
C108 C107 H107 120.3 . . ?
C109 C108 C107 120.5(11) . . ?
C109 C108 H108 119.8 . . ?
C107 C108 H108 119.8 . . ?
C110 C109 C108 120.2(11) . . ?
C110 C109 H109 119.9 . . ?
C108 C109 H109 119.9 . . ?
C109 C110 C111 119.9(11) . . ?
C109 C110 H110 120.0 . . ?
C111 C110 H110 120.0 . . ?
C110 C111 C106 120.7(10) . . ?
C110 C111 H111 119.7 . . ?
C106 C111 H111 119.7 . . ?
C117 C112 C113 119.8(9) . . ?
C117 C112 P100 120.1(7) . . ?
C113 C112 P100 120.1(8) . . ?
C114 C113 C112 118.4(10) . . ?
C114 C113 H113 120.8 . . ?
C112 C113 H113 120.8 . . ?
C113 C114 C115 120.8(11) . . ?
C113 C114 H114 119.6 . . ?
C115 C114 H114 119.6 . . ?
C116 C115 C114 121.0(11) . . ?
C116 C115 H115 119.5 . . ?
C114 C115 H115 119.5 . . ?
C117 C116 C115 119.0(11) . . ?
C117 C116 H116 120.5 . . ?
C115 C116 H116 120.5 . . ?
C116 C117 C112 120.8(10) . . ?
C116 C117 H117 119.6 . . ?
C112 C117 H117 119.6 . . ?
C119 C118 C123 120.8(8) . . ?
C119 C118 P100 121.0(7) . . ?
C123 C118 P100 118.2(7) . . ?
C118 C119 C120 118.8(9) . . ?
C118 C119 H119 120.6 . . ?
C120 C119 H119 120.6 . . ?
C121 C120 C119 122.1(10) . . ?
C121 C120 H120 119.0 . . ?
C119 C120 H120 119.0 . . ?
C120 C121 C122 119.3(10) . . ?
C120 C121 H121 120.3 . . ?
C122 C121 H121 120.3 . . ?
C121 C122 C123 120.6(9) . . ?
C121 C122 H122 119.7 . . ?
C123 C122 H122 119.7 . . ?
C118 C123 C122 118.3(9) . . ?
C118 C123 H123 120.8 . . ?
C122 C123 H123 120.8 . . ?
C218 P200 C212 110.6(5) . . ?
C218 P200 C206 108.2(4) . . ?
C212 P200 C206 107.2(4) . . ?
C218 P200 C200 106.6(4) . . ?
C212 P200 C200 112.4(5) . . ?
C206 P200 C200 111.8(5) . . ?
C201 C200 C205 118.7(9) . . ?
C201 C200 P200 118.2(8) . . ?
C205 C200 P200 123.1(8) . . ?
C202 C201 C200 119.7(10) . . ?
C202 C201 H201 120.1 . . ?
C200 C201 H201 120.1 . . ?
C203 C202 C201 121.4(11) . . ?
C203 C202 H202 119.3 . . ?
C201 C202 H202 119.3 . . ?
C202 C203 C204 120.2(11) . . ?
C202 C203 H203 119.9 . . ?
C204 C203 H203 119.9 . . ?
C205 C204 C203 120.0(11) . . ?
C205 C204 H204 120.0 . . ?
C203 C204 H204 120.0 . . ?
C204 C205 C200 120.0(10) . . ?
C204 C205 H205 120.0 . . ?
C200 C205 H205 120.0 . . ?
C207 C206 C211 119.6(9) . . ?
C207 C206 P200 122.8(8) . . ?
C211 C206 P200 117.4(8) . . ?
C208 C207 C206 119.1(11) . . ?
C208 C207 H207 120.4 . . ?
C206 C207 H207 120.4 . . ?
C207 C208 C209 121.6(12) . . ?
C207 C208 H208 119.2 . . ?
C209 C208 H208 119.2 . . ?
C210 C209 C208 119.9(12) . . ?
C210 C209 H209 120.1 . . ?
C208 C209 H209 120.1 . . ?
C209 C210 C211 120.6(12) . . ?
C209 C210 H210 119.7 . . ?
C211 C210 H210 119.7 . . ?
C210 C211 C206 119.2(11) . . ?
C210 C211 H211 120.4 . . ?
C206 C211 H211 120.4 . . ?
C217 C212 C213 119.9(10) . . ?
C217 C212 P200 122.3(8) . . ?
C213 C212 P200 117.7(8) . . ?
C214 C213 C212 119.1(12) . . ?
C214 C213 H213 120.4 . . ?
C212 C213 H213 120.4 . . ?
C213 C214 C215 120.1(12) . . ?
C213 C214 H214 120.0 . . ?
C215 C214 H214 120.0 . . ?
C216 C215 C214 120.3(11) . . ?
C216 C215 H215 119.8 . . ?
C214 C215 H215 119.8 . . ?
C215 C216 C217 119.3(12) . . ?
C215 C216 H216 120.3 . . ?
C217 C216 H216 120.3 . . ?
C212 C217 C216 121.2(11) . . ?
C212 C217 H217 119.4 . . ?
C216 C217 H217 119.4 . . ?
C219 C218 C223 118.2(10) . . ?
C219 C218 P200 119.5(8) . . ?
C223 C218 P200 122.2(7) . . ?
C220 C219 C218 119.2(11) . . ?
C220 C219 H219 120.4 . . ?
C218 C219 H219 120.4 . . ?
C219 C220 C221 121.4(13) . . ?
C219 C220 H220 119.3 . . ?
C221 C220 H220 119.3 . . ?
C222 C221 C220 120.1(13) . . ?
C222 C221 H221 120.0 . . ?
C220 C221 H221 120.0 . . ?
C223 C222 C221 119.8(13) . . ?
C223 C222 H222 120.1 . . ?
C221 C222 H222 120.1 . . ?
C222 C223 C218 121.4(11) . . ?
C222 C223 H223 119.3 . . ?
C218 C223 H223 119.3 . . ?
Cl31 C30 Cl30 137.4 . . ?
Cl31 C30 H30A 107.8 . . ?
Cl30 C30 H30A 99.0 . . ?
Cl31 C30 H30B 101.4 . . ?
Cl30 C30 H30B 101.0 . . ?
H30A C30 H30B 107.8 . . ?

loop_
_geom_bond_atom_site_label_1
_geom_bond_atom_site_label_2
_geom_bond_distance
_geom_bond_site_symmetry_2
_geom_bond_publ_flag
Mo1 O1 2.055(6) . ?
Mo1 O2 2.107(6) . ?
Mo1 S1 2.363(2) . ?
Mo1 S2 2.403(3) . ?
Mo1 S4 2.406(2) . ?
Mo1 S3 2.511(2) . ?
Mo1 S5 2.517(2) . ?
Mo1 Mo2 2.7526(12) . ?
Mo1 Mo3 2.7628(11) . ?
Mo2 O3 2.058(5) . ?
Mo2 O4 2.108(6) . ?
Mo2 S1 2.364(2) . ?
Mo2 S2 2.415(3) . ?
Mo2 S6 2.416(2) . ?
Mo2 S3 2.520(3) . ?
Mo2 S7 2.524(3) . ?
Mo2 Mo3 2.7631(12) . ?
Mo3 O6 2.054(6) . ?
Mo3 O5 2.115(5) . ?
Mo3 S1 2.369(2) . ?
Mo3 S4 2.398(3) . ?
Mo3 S6 2.412(2) . ?
Mo3 S5 2.508(3) . ?
Mo3 S7 2.530(3) . ?
S2 S3 2.020(3) . ?
S4 S5 2.027(3) . ?
S6 S7 2.028(3) . ?
Cl1 C2 1.752(11) . ?
Cl2 C3 1.743(11) . ?
Cl3 C4 1.711(12) . ?
Cl4 C5 1.724(11) . ?
Cl5 C8 1.711(9) . ?
Cl6 C9 1.722(8) . ?
Cl7 C10 1.737(9) . ?
Cl8 C11 1.739(9) . ?
Cl9 C17 1.735(9) . ?
Cl10 C16 1.728(9) . ?
Cl11 C15 1.720(9) . ?
Cl12 C14 1.725(9) . ?
O1 C1 1.338(10) . ?
O2 C6 1.302(11) . ?
O3 C18 1.339(10) . ?
O4 C13 1.327(10) . ?
O5 C7 1.334(10) . ?
O6 C12 1.329(10) . ?
C1 C2 1.369(13) . ?
C1 C6 1.428(13) . ?
C2 C3 1.413(15) . ?
C3 C4 1.382(16) . ?
C4 C5 1.388(16) . ?
C5 C6 1.393(14) . ?
C7 C8 1.393(12) . ?
C7 C12 1.418(12) . ?
C8 C9 1.396(12) . ?
C9 C10 1.395(12) . ?
C10 C11 1.389(12) . ?
C11 C12 1.392(12) . ?
C13 C14 1.390(12) . ?
C13 C18 1.413(12) . ?
C14 C15 1.394(12) . ?
C15 C16 1.414(13) . ?
C16 C17 1.391(12) . ?
C17 C18 1.365(11) . ?
P100 C100 1.794(10) . ?
P100 C106 1.801(9) . ?
P100 C112 1.802(9) . ?
P100 C118 1.812(9) . ?
C100 C105 1.371(13) . ?
C100 C101 1.382(14) . ?
C101 C102 1.377(15) . ?
C101 H101 0.9300 . ?
C102 C103 1.351(17) . ?
C102 H102 0.9300 . ?
C103 C104 1.365(17) . ?
C103 H103 0.9300 . ?
C104 C105 1.379(14) . ?
C104 H104 0.9300 . ?
C105 H105 0.9300 . ?
C106 C111 1.376(12) . ?
C106 C107 1.379(13) . ?
C107 C108 1.382(14) . ?
C107 H107 0.9300 . ?
C108 C109 1.366(16) . ?
C108 H108 0.9300 . ?
C109 C110 1.358(15) . ?
C109 H109 0.9300 . ?
C110 C111 1.373(14) . ?
C110 H110 0.9300 . ?
C111 H111 0.9300 . ?
C112 C117 1.387(13) . ?
C112 C113 1.410(12) . ?
C113 C114 1.371(13) . ?
C113 H113 0.9300 . ?
C114 C115 1.378(15) . ?
C114 H114 0.9300 . ?
C115 C116 1.378(16) . ?
C115 H115 0.9300 . ?
C116 C117 1.368(14) . ?
C116 H116 0.9300 . ?
C117 H117 0.9300 . ?
C118 C119 1.374(12) . ?
C118 C123 1.396(12) . ?
C119 C120 1.389(13) . ?
C119 H119 0.9300 . ?
C120 C121 1.345(13) . ?
C120 H120 0.9300 . ?
C121 C122 1.387(13) . ?
C121 H121 0.9300 . ?
C122 C123 1.397(13) . ?
C122 H122 0.9300 . ?
C123 H123 0.9300 . ?
P200 C218 1.789(10) . ?
P200 C212 1.793(10) . ?
P200 C206 1.794(9) . ?
P200 C200 1.798(10) . ?
C200 C201 1.397(13) . ?
C200 C205 1.421(14) . ?
C201 C202 1.362(13) . ?
C201 H201 0.9300 . ?
C202 C203 1.358(16) . ?
C202 H202 0.9300 . ?
C203 C204 1.396(17) . ?
C203 H203 0.9300 . ?
C204 C205 1.355(15) . ?
C204 H204 0.9300 . ?
C205 H205 0.9300 . ?
C206 C207 1.376(13) . ?
C206 C211 1.386(13) . ?
C207 C208 1.350(15) . ?
C207 H207 0.9300 . ?
C208 C209 1.358(17) . ?
C208 H208 0.9300 . ?
C209 C210 1.344(17) . ?
C209 H209 0.9300 . ?
C210 C211 1.373(15) . ?
C210 H210 0.9300 . ?
C211 H211 0.9300 . ?
C212 C217 1.358(14) . ?
C212 C213 1.407(14) . ?
C213 C214 1.373(15) . ?
C213 H213 0.9300 . ?
C214 C215 1.396(17) . ?
C214 H214 0.9300 . ?
C215 C216 1.368(17) . ?
C215 H215 0.9300 . ?
C216 C217 1.386(14) . ?
C216 H216 0.9300 . ?
C217 H217 0.9300 . ?
C218 C219 1.393(13) . ?
C218 C223 1.414(14) . ?
C219 C220 1.370(16) . ?
C219 H219 0.9300 . ?
C220 C221 1.374(19) . ?
C220 H220 0.9300 . ?
C221 C222 1.372(19) . ?
C221 H221 0.9300 . ?
C222 C223 1.348(14) . ?
C222 H222 0.9300 . ?
C223 H223 0.9300 . ?
C30 Cl31 1.5809 . ?
C30 Cl30 1.6502 . ?
C30 H30A 0.9862 . ?
C30 H30B 0.9916 . ?
